data_7026009
loop_
_publ_author_name
'Liu, Ruiting'
'Li, Xiaoqing'
'Zhang, Houcai'
'Weng, Linhong'
'Zhou, Xigeng'

_publ_section_title
;
 Synthesis and controlled hydrolysis of organolanthanide complexes with
 mono- and dianionic benzimidazole-2-thiolate ligands.
;
_journal_issue 45
_journal_name_full 'Dalton transactions (Cambridge, England : 2003)'
_journal_page_first 11053
_journal_page_last 11059
_journal_paper_doi 10.1039/c0dt00129e
_journal_volume 39
_journal_year 2010
_chemical_formula_sum 'C27 H31 N4 O2 S2 Yb'
_chemical_formula_weight 680.72
_chemical_name_systematic
;
?
;
_space_group_IT_number 14
_symmetry_cell_setting monoclinic
_symmetry_space_group_name_Hall '-P 2ybc'
_symmetry_space_group_name_H-M 'P 1 21/c 1'
_atom_sites_solution_hydrogens geom
_atom_sites_solution_primary direct
_atom_sites_solution_secondary difmap
_audit_creation_method SHELXL-97
_cell_angle_alpha 90.00
_cell_angle_beta 117.271(4)
_cell_angle_gamma 90.00
_cell_formula_units_Z 4
_cell_length_a 19.022(7)
_cell_length_b 8.927(3)
_cell_length_c 18.578(7)
_cell_measurement_reflns_used 957
_cell_measurement_temperature 293(2)
_cell_measurement_theta_max 24.435
_cell_measurement_theta_min 3.132
_cell_volume 2804.1(18)
_computing_cell_refinement 'Bruker SMART'
_computing_data_collection 'Bruker SMART'
_computing_data_reduction 'Bruker SHELXTL'
_computing_molecular_graphics 'Bruker SHELXTL'
_computing_publication_material 'Bruker SHELXTL'
_computing_structure_refinement 'SHELXL-97 (Sheldrick, 1997)'
_computing_structure_solution 'SHELXS-97 (Sheldrick, 1990)'
_diffrn_ambient_temperature 293(2)
_diffrn_measured_fraction_theta_full 0.993
_diffrn_measured_fraction_theta_max 0.993
_diffrn_measurement_device_type 'CCD area detector'
_diffrn_measurement_method 'phi and omega scans'
_diffrn_radiation_monochromator graphite
_diffrn_radiation_source 'fine-focus sealed tube'
_diffrn_radiation_type MoK\a
_diffrn_radiation_wavelength 0.71073
_diffrn_reflns_av_R_equivalents 0.0407
_diffrn_reflns_av_sigmaI/netI 0.0558
_diffrn_reflns_limit_h_max 23
_diffrn_reflns_limit_h_min -23
_diffrn_reflns_limit_k_max 11
_diffrn_reflns_limit_k_min -10
_diffrn_reflns_limit_l_max 13
_diffrn_reflns_limit_l_min -22
_diffrn_reflns_number 12307
_diffrn_reflns_theta_full 26.00
_diffrn_reflns_theta_max 26.00
_diffrn_reflns_theta_min 1.20
_exptl_absorpt_coefficient_mu 3.514
_exptl_absorpt_correction_T_max 0.5400
_exptl_absorpt_correction_T_min 0.4186
_exptl_absorpt_correction_type multi-scan
_exptl_absorpt_process_details sadabs
_exptl_crystal_colour pink
_exptl_crystal_density_diffrn 1.612
_exptl_crystal_density_method 'not measured'
_exptl_crystal_description cubiod
_exptl_crystal_F_000 1356
_exptl_crystal_size_max 0.30
_exptl_crystal_size_mid 0.25
_exptl_crystal_size_min 0.20
_refine_diff_density_max 1.015
_refine_diff_density_min -1.812
_refine_diff_density_rms 0.140
_refine_ls_extinction_method none
_refine_ls_goodness_of_fit_ref 1.016
_refine_ls_hydrogen_treatment mixed
_refine_ls_matrix_type full
_refine_ls_number_parameters 364
_refine_ls_number_reflns 5461
_refine_ls_number_restraints 35
_refine_ls_restrained_S_all 1.021
_refine_ls_R_factor_all 0.0610
_refine_ls_R_factor_gt 0.0426
_refine_ls_shift/su_max 0.001
_refine_ls_shift/su_mean 0.000
_refine_ls_structure_factor_coef Fsqd
_refine_ls_weighting_details 'calc w=1/[\s^2^(Fo^2^)+(0.0689P)^2^+0.5000P] where P=(Fo^2^+2Fc^2^)/3'
_refine_ls_weighting_scheme calc
_refine_ls_wR_factor_gt 0.1109
_refine_ls_wR_factor_ref 0.1215
_reflns_number_gt 4160
_reflns_number_total 5461
_reflns_threshold_expression >2sigma(I)
_cod_data_source_file c0dt00129e.txt
_cod_data_source_block f70416b
_cod_depositor_comments
;
The following automatic conversions were performed:

'_symmetry_cell_setting' value 'Monoclinic' changed to 'monoclinic'
according to /home/saulius/struct/CIF-dictionaries/cif_core.dic
dictionary named 'cif_core.dic' version 2.4.2 from 2011-04-26.

Automatic conversion script
Id: cif_fix_values 1891 2012-01-12 08:04:46Z andrius 
;
_cod_original_sg_symbol_H-M P2(1)/c
_cod_database_code 7026009

loop_
_symmetry_equiv_pos_as_xyz
'x, y, z'
'-x, y+1/2, -z+1/2'
'-x, -y, -z'
'x, -y-1/2, z-1/2'

loop_
_atom_site_label
_atom_site_type_symbol
_atom_site_fract_x
_atom_site_fract_y
_atom_site_fract_z
_atom_site_U_iso_or_equiv
_atom_site_adp_type
_atom_site_occupancy
_atom_site_symmetry_multiplicity
_atom_site_calc_flag
_atom_site_refinement_flags
_atom_site_disorder_assembly
_atom_site_disorder_group
Yb1 Yb 0.145838(15) 1.03972(3) 0.731825(17) 0.04432(12) Uani 1 1 d . A .
S1 S 0.27324(11) 1.24164(18) 0.80652(11) 0.0538(4) Uani 1 1 d . A .
S2 S 0.11195(10) 0.7470(2) 0.68359(13) 0.0625(5) Uani 1 1 d . A .
N1 N 0.2223(3) 1.0974(6) 0.6670(3) 0.0447(12) Uani 1 1 d . A .
N2 N 0.3311(3) 1.2247(6) 0.6957(4) 0.0557(14) Uani 1 1 d D . .
H2N H 0.346(4) 1.309(4) 0.720(4) 0.067 Uiso 1 1 d D . .
N3 N 0.2484(3) 0.8593(5) 0.7920(3) 0.0460(13) Uani 1 1 d . A .
N4 N 0.2571(3) 0.6156(6) 0.7805(4) 0.0495(13) Uani 1 1 d D A .
H4N H 0.251(4) 0.521(3) 0.779(5) 0.059 Uiso 1 1 d D . .
C1 C 0.0027(5) 1.1227(13) 0.6945(7) 0.089(3) Uani 1 1 d . A .
H1A H -0.0181 1.0854 0.7275 0.107 Uiso 1 1 calc R . .
C2 C 0.0447(6) 1.2555(13) 0.7075(7) 0.097(3) Uani 1 1 d . A .
H2A H 0.0565 1.3231 0.7496 0.117 Uiso 1 1 calc R . .
C3 C 0.0660(5) 1.2679(10) 0.6438(6) 0.082(3) Uani 1 1 d . A .
H3A H 0.0951 1.3447 0.6364 0.098 Uiso 1 1 calc R . .
C4 C 0.0353(5) 1.1439(12) 0.5954(5) 0.085(3) Uani 1 1 d . A .
H4A H 0.0396 1.1221 0.5486 0.102 Uiso 1 1 calc R . .
C5 C -0.0030(5) 1.0576(11) 0.6282(8) 0.091(3) Uani 1 1 d . A .
H5A H -0.0288 0.9676 0.6070 0.109 Uiso 1 1 calc R . .
C6 C 0.2770(4) 1.1865(7) 0.7207(4) 0.0455(14) Uani 1 1 d . A .
C7 C 0.3098(4) 1.1552(8) 0.6215(4) 0.0537(17) Uani 1 1 d . A .
C8 C 0.3432(5) 1.1593(11) 0.5696(5) 0.079(2) Uani 1 1 d . . .
H8A H 0.3885 1.2147 0.5810 0.095 Uiso 1 1 calc R A .
C9 C 0.3048(6) 1.0750(12) 0.4989(5) 0.090(3) Uani 1 1 d . A .
H9A H 0.3260 1.0725 0.4627 0.108 Uiso 1 1 calc R . .
C10 C 0.2379(6) 0.9969(11) 0.4811(5) 0.076(2) Uani 1 1 d . . .
H10A H 0.2142 0.9436 0.4328 0.092 Uiso 1 1 calc R A .
C11 C 0.2037(5) 0.9942(9) 0.5329(5) 0.064(2) Uani 1 1 d . A .
H11A H 0.1582 0.9390 0.5210 0.077 Uiso 1 1 calc R . .
C12 C 0.2407(4) 1.0775(7) 0.6034(4) 0.0486(16) Uani 1 1 d . . .
C13 C 0.2097(4) 0.7370(7) 0.7544(4) 0.0458(15) Uani 1 1 d . . .
C14 C 0.3308(4) 0.6623(7) 0.8366(4) 0.0452(14) Uani 1 1 d . . .
C15 C 0.4005(4) 0.5844(8) 0.8800(5) 0.0561(18) Uani 1 1 d . A .
H15A H 0.4036 0.4814 0.8743 0.067 Uiso 1 1 calc R . .
C16 C 0.4646(4) 0.6661(8) 0.9317(5) 0.0595(19) Uani 1 1 d . . .
H16A H 0.5122 0.6173 0.9631 0.071 Uiso 1 1 calc R A .
C17 C 0.4604(4) 0.8209(9) 0.9383(5) 0.0635(19) Uani 1 1 d . A .
H17A H 0.5057 0.8736 0.9724 0.076 Uiso 1 1 calc R . .
C18 C 0.3901(4) 0.8984(8) 0.8951(4) 0.0545(17) Uani 1 1 d . . .
H18A H 0.3872 1.0014 0.9009 0.065 Uiso 1 1 calc R A .
C19 C 0.3243(4) 0.8162(7) 0.8427(4) 0.0442(14) Uani 1 1 d . A .
O1 O 0.1498(3) 1.0205(6) 0.8600(3) 0.0650(13) Uani 0.49(2) 1 d PD A 1
C20 C 0.1602(14) 0.8916(15) 0.9059(9) 0.060(5) Uani 0.49(2) 1 d PD A 1
H20A H 0.2142 0.8563 0.9260 0.071 Uiso 0.49(2) 1 calc PR A 1
H20B H 0.1251 0.8137 0.8720 0.071 Uiso 0.49(2) 1 calc PR A 1
C21 C 0.1440(13) 0.919(2) 0.9737(10) 0.064(6) Uani 0.49(2) 1 d PD A 1
H21A H 0.0995 0.8596 0.9691 0.077 Uiso 0.49(2) 1 calc PR A 1
H21B H 0.1898 0.8950 1.0245 0.077 Uiso 0.49(2) 1 calc PR A 1
C22 C 0.1261(19) 1.077(2) 0.9696(13) 0.093(9) Uani 0.49(2) 1 d PD A 1
H22A H 0.0799 1.0947 0.9777 0.112 Uiso 0.49(2) 1 calc PR A 1
H22B H 0.1704 1.1329 1.0100 0.112 Uiso 0.49(2) 1 calc PR A 1
C23 C 0.1114(17) 1.118(2) 0.8903(13) 0.101(9) Uani 0.49(2) 1 d PD A 1
H23A H 0.0549 1.1153 0.8548 0.121 Uiso 0.49(2) 1 calc PR A 1
H23B H 0.1297 1.2194 0.8908 0.121 Uiso 0.49(2) 1 calc PR A 1
O1' O 0.1498(3) 1.0205(6) 0.8600(3) 0.0650(13) Uani 0.51(2) 1 d PDU A 2
C20' C 0.188(2) 0.902(2) 0.9129(14) 0.149(16) Uani 0.51(2) 1 d PDU A 2
H20C H 0.2431 0.9001 0.9260 0.179 Uiso 0.51(2) 1 calc PR A 2
H20D H 0.1640 0.8077 0.8873 0.179 Uiso 0.51(2) 1 calc PR A 2
C21' C 0.179(3) 0.921(3) 0.9865(17) 0.20(3) Uani 0.51(2) 1 d PD A 2
H21C H 0.1321 0.8719 0.9819 0.236 Uiso 0.51(2) 1 calc PR A 2
H21D H 0.2250 0.8813 1.0331 0.236 Uiso 0.51(2) 1 calc PR A 2
C22' C 0.174(3) 1.079(3) 0.9933(13) 0.135(14) Uani 0.51(2) 1 d PDU A 2
H22C H 0.1294 1.1050 1.0027 0.162 Uiso 0.51(2) 1 calc PR A 2
H22D H 0.2220 1.1186 1.0373 0.162 Uiso 0.51(2) 1 calc PR A 2
C23' C 0.1636(15) 1.1352(17) 0.9177(10) 0.082(3) Uani 0.51(2) 1 d PDU A 2
H23C H 0.1192 1.2041 0.8965 0.099 Uiso 0.51(2) 1 calc PR A 2
H23D H 0.2105 1.1909 0.9258 0.099 Uiso 0.51(2) 1 calc PR A 2
O2 O 0.4949(8) 0.226(2) 0.2889(9) 0.058(4) Uiso 0.45(3) 1 d P B 1
C24 C 0.5526(15) 0.246(4) 0.2651(16) 0.095(8) Uiso 0.45(3) 1 d P B 1
H24C H 0.5302 0.2896 0.2112 0.114 Uiso 0.45(3) 1 calc PR B 1
H24D H 0.5767 0.1511 0.2641 0.114 Uiso 0.45(3) 1 calc PR B 1
C25 C 0.6112(17) 0.347(4) 0.3235(16) 0.105(9) Uiso 0.45(3) 1 d P B 1
H25C H 0.6011 0.4505 0.3059 0.126 Uiso 0.45(3) 1 calc PR B 1
H25D H 0.6645 0.3199 0.3343 0.126 Uiso 0.45(3) 1 calc PR B 1
C26 C 0.5967(13) 0.318(3) 0.3965(14) 0.080(7) Uiso 0.45(3) 1 d P B 1
H26A H 0.6413 0.2637 0.4375 0.096 Uiso 0.45(3) 1 calc PR B 1
H26B H 0.5924 0.4129 0.4197 0.096 Uiso 0.45(3) 1 calc PR B 1
C27 C 0.5249(11) 0.232(2) 0.3734(12) 0.063(6) Uiso 0.45(3) 1 d P B 1
H27A H 0.5363 0.1328 0.3972 0.075 Uiso 0.45(3) 1 calc PR B 1
H27B H 0.4887 0.2828 0.3888 0.075 Uiso 0.45(3) 1 calc PR B 1
O2' O 0.4908(8) 0.177(2) 0.2942(8) 0.074(4) Uiso 0.55(3) 1 d P B 2
C24' C 0.5541(14) 0.167(4) 0.2789(15) 0.110(8) Uiso 0.55(3) 1 d P B 2
H24A H 0.5382 0.1960 0.2232 0.133 Uiso 0.55(3) 1 calc PR B 2
H24B H 0.5726 0.0644 0.2859 0.133 Uiso 0.55(3) 1 calc PR B 2
C25' C 0.6203(12) 0.267(3) 0.3348(14) 0.096(7) Uiso 0.55(3) 1 d PD B 2
H25A H 0.6439 0.3178 0.3049 0.115 Uiso 0.55(3) 1 calc PR B 2
H25B H 0.6610 0.2082 0.3773 0.115 Uiso 0.55(3) 1 calc PR B 2
C26' C 0.5876(17) 0.382(3) 0.372(2) 0.148(11) Uiso 0.55(3) 1 d PD B 2
H26C H 0.5779 0.4782 0.3447 0.177 Uiso 0.55(3) 1 calc PR B 2
H26D H 0.6207 0.3943 0.4294 0.177 Uiso 0.55(3) 1 calc PR B 2
C27' C 0.512(2) 0.297(5) 0.352(2) 0.167(13) Uiso 0.55(3) 1 d P B 2
H27C H 0.5161 0.2554 0.4022 0.200 Uiso 0.55(3) 1 calc PR B 2
H27D H 0.4686 0.3679 0.3322 0.200 Uiso 0.55(3) 1 calc PR B 2

loop_
_atom_site_aniso_label
_atom_site_aniso_U_11
_atom_site_aniso_U_22
_atom_site_aniso_U_33
_atom_site_aniso_U_23
_atom_site_aniso_U_13
_atom_site_aniso_U_12
Yb1 0.04306(17) 0.04060(17) 0.0544(2) 0.00178(13) 0.02669(14) 0.00259(11)
S1 0.0696(11) 0.0410(8) 0.0583(11) -0.0084(8) 0.0358(9) -0.0068(8)
S2 0.0432(9) 0.0514(9) 0.0791(14) -0.0097(9) 0.0162(9) -0.0077(7)
N1 0.045(3) 0.043(3) 0.050(3) -0.002(2) 0.026(2) 0.000(2)
N2 0.054(3) 0.060(3) 0.058(4) -0.003(3) 0.030(3) -0.014(3)
N3 0.038(3) 0.039(3) 0.059(3) -0.007(2) 0.020(2) -0.002(2)
N4 0.046(3) 0.034(2) 0.073(4) -0.008(3) 0.031(3) 0.000(2)
C1 0.060(5) 0.100(7) 0.126(9) 0.039(7) 0.059(6) 0.030(5)
C2 0.089(7) 0.100(8) 0.094(7) -0.005(6) 0.034(6) 0.050(6)
C3 0.064(5) 0.075(6) 0.102(7) 0.038(6) 0.034(5) 0.019(4)
C4 0.070(5) 0.111(8) 0.066(6) 0.015(6) 0.025(5) 0.031(5)
C5 0.042(4) 0.078(6) 0.123(9) 0.008(6) 0.013(5) 0.011(4)
C6 0.047(3) 0.040(3) 0.050(4) 0.000(3) 0.023(3) 0.001(3)
C7 0.048(4) 0.071(4) 0.050(4) 0.005(4) 0.029(3) 0.002(3)
C8 0.067(5) 0.115(7) 0.071(6) 0.008(5) 0.046(4) -0.002(5)
C9 0.091(7) 0.138(9) 0.057(5) 0.003(6) 0.047(5) 0.007(6)
C10 0.076(6) 0.102(6) 0.052(5) -0.009(4) 0.030(4) 0.009(5)
C11 0.065(5) 0.070(5) 0.053(5) -0.005(4) 0.023(4) 0.000(4)
C12 0.045(3) 0.053(4) 0.052(4) 0.004(3) 0.025(3) 0.006(3)
C13 0.047(3) 0.039(3) 0.059(4) -0.001(3) 0.031(3) -0.005(3)
C14 0.046(3) 0.044(3) 0.052(4) 0.002(3) 0.028(3) -0.001(3)
C15 0.053(4) 0.052(4) 0.070(5) 0.015(4) 0.034(4) 0.013(3)
C16 0.042(3) 0.066(4) 0.064(5) 0.013(4) 0.018(3) 0.011(3)
C17 0.052(4) 0.068(4) 0.061(5) -0.005(4) 0.017(3) -0.007(3)
C18 0.053(4) 0.048(3) 0.057(4) -0.005(3) 0.021(3) -0.003(3)
C19 0.050(3) 0.038(3) 0.048(4) -0.004(3) 0.026(3) -0.006(3)
O1 0.081(3) 0.063(3) 0.067(3) 0.004(3) 0.048(3) 0.001(3)
C20 0.075(12) 0.064(10) 0.039(9) -0.005(8) 0.026(8) -0.015(8)
C21 0.073(12) 0.082(15) 0.049(10) -0.002(9) 0.038(9) -0.022(11)
C22 0.12(2) 0.12(2) 0.063(14) -0.028(13) 0.063(15) -0.017(16)
C23 0.106(19) 0.126(18) 0.066(14) -0.016(13) 0.035(13) 0.041(15)
O1' 0.081(3) 0.063(3) 0.067(3) 0.004(3) 0.048(3) 0.001(3)
C20' 0.15(2) 0.19(2) 0.13(2) 0.045(16) 0.080(16) 0.064(15)
C21' 0.22(5) 0.25(5) 0.19(4) 0.08(4) 0.15(4) 0.13(4)
C22' 0.16(3) 0.17(3) 0.082(15) -0.014(17) 0.06(2) -0.04(3)
C23' 0.097(6) 0.074(5) 0.078(5) -0.001(5) 0.042(5) -0.001(5)

loop_
_atom_type_symbol
_atom_type_description
_atom_type_scat_dispersion_real
_atom_type_scat_dispersion_imag
_atom_type_scat_source
C C 0.0033 0.0016 'International Tables Vol C Tables 4.2.6.8 and 6.1.1.4'
H H 0.0000 0.0000 'International Tables Vol C Tables 4.2.6.8 and 6.1.1.4'
N N 0.0061 0.0033 'International Tables Vol C Tables 4.2.6.8 and 6.1.1.4'
S S 0.1246 0.1234 'International Tables Vol C Tables 4.2.6.8 and 6.1.1.4'
O O 0.0106 0.0060 'International Tables Vol C Tables 4.2.6.8 and 6.1.1.4'
Yb Yb -0.3850 5.5486 'International Tables Vol C Tables 4.2.6.8 and 6.1.1.4'

loop_
_geom_angle_atom_site_label_1
_geom_angle_atom_site_label_2
_geom_angle_atom_site_label_3
_geom_angle
N1 Yb1 O1 143.12(19)
N1 Yb1 N3 79.66(18)
O1 Yb1 N3 80.56(19)
N1 Yb1 C1 128.8(3)
O1 Yb1 C1 80.5(3)
N3 Yb1 C1 148.8(3)
N1 Yb1 C5 109.3(3)
O1 Yb1 C5 105.9(4)
N3 Yb1 C5 140.4(3)
C1 Yb1 C5 29.5(3)
N1 Yb1 C2 109.4(3)
O1 Yb1 C2 84.8(3)
N3 Yb1 C2 164.2(3)
C1 Yb1 C2 30.9(3)
C5 Yb1 C2 50.2(3)
N1 Yb1 C4 80.5(3)
O1 Yb1 C4 130.3(3)
N3 Yb1 C4 145.0(3)
C1 Yb1 C4 50.1(3)
C5 Yb1 C4 30.7(3)
C2 Yb1 C4 50.8(3)
N1 Yb1 C3 80.0(3)
O1 Yb1 C3 115.4(3)
N3 Yb1 C3 159.5(3)
C1 Yb1 C3 51.2(3)
C5 Yb1 C3 50.7(3)
C2 Yb1 C3 31.5(3)
C4 Yb1 C3 30.5(3)
N1 Yb1 S2 98.66(13)
O1 Yb1 S2 98.92(13)
N3 Yb1 S2 61.78(12)
C1 Yb1 S2 97.1(3)
C5 Yb1 S2 78.6(2)
C2 Yb1 S2 127.0(3)
C4 Yb1 S2 93.3(3)
C3 Yb1 S2 123.7(2)
N1 Yb1 S1 60.95(13)
O1 Yb1 S1 85.79(14)
N3 Yb1 S1 82.35(13)
C1 Yb1 S1 120.6(3)
C5 Yb1 S1 136.4(2)
C2 Yb1 S1 90.7(3)
C4 Yb1 S1 112.2(3)
C3 Yb1 S1 86.1(2)
S2 Yb1 S1 142.16(5)
N1 Yb1 C6 26.50(17)
O1 Yb1 C6 118.28(19)
N3 Yb1 C6 78.04(17)
C1 Yb1 C6 133.1(3)
C5 Yb1 C6 126.8(3)
C2 Yb1 C6 104.1(3)
C4 Yb1 C6 96.1(3)
C3 Yb1 C6 82.9(2)
S2 Yb1 C6 119.14(13)
S1 Yb1 C6 34.51(13)
C6 S1 Yb1 75.5(2)
C13 S2 Yb1 77.9(2)
C6 N1 C12 107.5(5)
C6 N1 Yb1 101.8(4)
C12 N1 Yb1 150.5(4)
C6 N2 C7 107.8(5)
C6 N2 H2N 99(5)
C7 N2 H2N 142(5)
C13 N3 C19 106.7(5)
C13 N3 Yb1 100.0(4)
C19 N3 Yb1 153.3(4)
C13 N4 C14 108.1(5)
C13 N4 H4N 137(5)
C14 N4 H4N 113(5)
C5 C1 C2 109.4(10)
C5 C1 Yb1 75.6(5)
C2 C1 Yb1 75.4(5)
C5 C1 H1A 125.3
C2 C1 H1A 125.3
Yb1 C1 H1A 115.7
C1 C2 C3 106.5(9)
C1 C2 Yb1 73.7(5)
C3 C2 Yb1 74.5(5)
C1 C2 H2A 126.7
C3 C2 H2A 126.7
Yb1 C2 H2A 117.3
C4 C3 C2 106.5(9)
C4 C3 Yb1 74.5(5)
C2 C3 Yb1 74.0(5)
C4 C3 H3A 126.8
C2 C3 H3A 126.8
Yb1 C3 H3A 116.9
C3 C4 C5 108.2(9)
C3 C4 Yb1 74.9(5)
C5 C4 Yb1 74.1(5)
C3 C4 H4A 125.9
C5 C4 H4A 125.9
Yb1 C4 H4A 117.1
C1 C5 C4 109.4(10)
C1 C5 Yb1 74.9(5)
C4 C5 Yb1 75.2(5)
C1 C5 H5A 125.3
C4 C5 H5A 125.3
Yb1 C5 H5A 116.5
N1 C6 N2 110.6(6)
N1 C6 S1 121.5(5)
N2 C6 S1 127.9(5)
N1 C6 Yb1 51.7(3)
N2 C6 Yb1 161.9(5)
S1 C6 Yb1 70.0(2)
C8 C7 C12 122.4(7)
C8 C7 N2 131.6(7)
C12 C7 N2 106.0(6)
C7 C8 C9 115.8(8)
C7 C8 H8A 122.1
C9 C8 H8A 122.1
C10 C9 C8 122.4(8)
C10 C9 H9A 118.8
C8 C9 H9A 118.8
C9 C10 C11 121.8(9)
C9 C10 H10A 119.1
C11 C10 H10A 119.1
C12 C11 C10 116.8(8)
C12 C11 H11A 121.6
C10 C11 H11A 121.6
C11 C12 C7 120.8(7)
C11 C12 N1 131.1(7)
C7 C12 N1 108.1(6)
N3 C13 N4 110.8(5)
N3 C13 S2 120.4(5)
N4 C13 S2 128.9(5)
N3 C13 Yb1 53.5(3)
N4 C13 Yb1 164.2(4)
S2 C13 Yb1 66.9(2)
N4 C14 C15 131.5(6)
N4 C14 C19 105.3(5)
C15 C14 C19 123.2(6)
C16 C15 C14 116.7(7)
C16 C15 H15A 121.6
C14 C15 H15A 121.6
C15 C16 C17 121.5(6)
C15 C16 H16A 119.3
C17 C16 H16A 119.3
C18 C17 C16 121.5(7)
C18 C17 H17A 119.2
C16 C17 H17A 119.2
C17 C18 C19 117.4(6)
C17 C18 H18A 121.3
C19 C18 H18A 121.3
N3 C19 C14 109.1(5)
N3 C19 C18 131.3(6)
C14 C19 C18 119.6(6)
C20 O1 C23 102.6(10)
C20 O1 Yb1 127.6(7)
C23 O1 Yb1 125.3(9)
O1 C20 C21 111.4(11)
O1 C20 H20A 109.3
C21 C20 H20A 109.3
O1 C20 H20B 109.3
C21 C20 H20B 109.3
H20A C20 H20B 108.0
C22 C21 C20 105.1(12)
C22 C21 H21A 110.7
C20 C21 H21A 110.7
C22 C21 H21B 110.7
C20 C21 H21B 110.7
H21A C21 H21B 108.8
C23 C22 C21 103.5(12)
C23 C22 H22A 111.1
C21 C22 H22A 111.1
C23 C22 H22B 111.1
C21 C22 H22B 111.1
H22A C22 H22B 109.0
O1 C23 C22 111.5(12)
O1 C23 H23A 109.3
C22 C23 H23A 109.3
O1 C23 H23B 109.3
C22 C23 H23B 109.3
H23A C23 H23B 108.0
C21' C20' H20C 109.8
C21' C20' H20D 109.8
H20C C20' H20D 108.3
C22' C21' C20' 104.2(14)
C22' C21' H21C 110.9
C20' C21' H21C 110.9
C22' C21' H21D 110.9
C20' C21' H21D 110.9
H21C C21' H21D 108.9
C23' C22' C21' 104.2(13)
C23' C22' H22C 110.9
C21' C22' H22C 110.9
C23' C22' H22D 110.9
C21' C22' H22D 110.9
H22C C22' H22D 108.9
C22' C23' H23C 109.0
C22' C23' H23D 109.0
H23C C23' H23D 107.8
C24 O2 C27 112.3(16)
O2 C24 C25 107(2)
O2 C24 H24C 110.3
C25 C24 H24C 110.3
O2 C24 H24D 110.3
C25 C24 H24D 110.3
H24C C24 H24D 108.6
C24 C25 C26 100(2)
C24 C25 H25C 111.8
C26 C25 H25C 111.8
C24 C25 H25D 111.8
C26 C25 H25D 111.8
H25C C25 H25D 109.5
C27 C26 C25 110.8(19)
C27 C26 H26A 109.5
C25 C26 H26A 109.5
C27 C26 H26B 109.5
C25 C26 H26B 109.5
H26A C26 H26B 108.1
O2 C27 C26 101.4(17)
O2 C27 H27A 111.5
C26 C27 H27A 111.5
O2 C27 H27B 111.5
C26 C27 H27B 111.5
H27A C27 H27B 109.3
C24' O2' C27' 103.4(19)
O2' C24' C25' 111.1(19)
O2' C24' H24A 109.4
C25' C24' H24A 109.4
O2' C24' H24B 109.4
C25' C24' H24B 109.4
H24A C24' H24B 108.0
C24' C25' C26' 109.0(19)
C24' C25' H25A 109.9
C26' C25' H25A 109.9
C24' C25' H25B 109.9
C26' C25' H25B 109.9
H25A C25' H25B 108.3
C25' C26' C27' 95(2)
C25' C26' H26C 112.7
C27' C26' H26C 112.7
C25' C26' H26D 112.7
C27' C26' H26D 112.7
H26C C26' H26D 110.1
O2' C27' C26' 118(2)
O2' C27' H27C 107.9
C26' C27' H27C 107.9
O2' C27' H27D 107.9
C26' C27' H27D 107.9
H27C C27' H27D 107.2

loop_
_geom_bond_atom_site_label_1
_geom_bond_atom_site_label_2
_geom_bond_distance
Yb1 N1 2.332(5)
Yb1 O1 2.354(5)
Yb1 N3 2.377(5)
Yb1 C1 2.591(8)
Yb1 C5 2.599(8)
Yb1 C2 2.612(8)
Yb1 C4 2.613(8)
Yb1 C3 2.618(8)
Yb1 S2 2.742(2)
Yb1 S1 2.8224(19)
Yb1 C6 2.908(6)
S1 C6 1.702(7)
S2 C13 1.719(6)
N1 C6 1.326(8)
N1 C12 1.389(8)
N2 C6 1.352(8)
N2 C7 1.392(9)
N2 H2N 0.85(2)
N3 C13 1.323(7)
N3 C19 1.369(8)
N4 C13 1.350(8)
N4 C14 1.374(8)
N4 H4N 0.85(2)
C1 C5 1.322(14)
C1 C2 1.387(14)
C1 H1A 0.9300
C2 C3 1.420(14)
C2 H2A 0.9300
C3 C4 1.377(13)
C3 H3A 0.9300
C4 C5 1.380(13)
C4 H4A 0.9300
C5 H5A 0.9300
C7 C8 1.375(10)
C7 C12 1.386(9)
C8 C9 1.396(12)
C8 H8A 0.9300
C9 C10 1.353(13)
C9 H9A 0.9300
C10 C11 1.388(12)
C10 H10A 0.9300
C11 C12 1.384(10)
C11 H11A 0.9300
C14 C15 1.382(9)
C14 C19 1.389(8)
C15 C16 1.367(10)
C15 H15A 0.9300
C16 C17 1.393(10)
C16 H16A 0.9300
C17 C18 1.388(10)
C17 H17A 0.9300
C18 C19 1.392(8)
C18 H18A 0.9300
O1 C20 1.392(13)
O1 C23 1.408(13)
C20 C21 1.448(17)
C20 H20A 0.9700
C20 H20B 0.9700
C21 C22 1.444(9)
C21 H21A 0.9700
C21 H21B 0.9700
C22 C23 1.416(17)
C22 H22A 0.9700
C22 H22B 0.9700
C23 H23A 0.9700
C23 H23B 0.9700
C20' C21' 1.455(18)
C20' H20C 0.9700
C20' H20D 0.9700
C21' C22' 1.421(13)
C21' H21C 0.9700
C21' H21D 0.9700
C22' C23' 1.418(17)
C22' H22C 0.9700
C22' H22D 0.9700
C23' H23C 0.9700
C23' H23D 0.9700
O2 C24 1.37(3)
O2 C27 1.40(3)
C24 C25 1.46(3)
C24 H24C 0.9700
C24 H24D 0.9700
C25 C26 1.52(3)
C25 H25C 0.9700
C25 H25D 0.9700
C26 C27 1.45(3)
C26 H26A 0.9700
C26 H26B 0.9700
C27 H27A 0.9700
C27 H27B 0.9700
O2' C24' 1.36(2)
O2' C27' 1.44(4)
C24' C25' 1.51(3)
C24' H24A 0.9700
C24' H24B 0.9700
C25' C26' 1.513(10)
C25' H25A 0.9700
C25' H25B 0.9700
C26' C27' 1.52(4)
C26' H26C 0.9700
C26' H26D 0.9700
C27' H27C 0.9700
C27' H27D 0.9700

loop_
_geom_hbond_atom_site_label_D
_geom_hbond_atom_site_label_H
_geom_hbond_atom_site_label_A
_geom_hbond_distance_DH
_geom_hbond_distance_HA
_geom_hbond_distance_DA
_geom_hbond_angle_DHA
_geom_hbond_site_symmetry_A
N4 H4N S1 0.85(2) 2.54(3) 3.367(5) 164(7) 1_545
